data_7064398
loop_
_publ_author_name
'Kavin, Sekar Pranesh'
'Ramesh, Rengan'

_publ_section_title
;
 Direct access to 2-amino-3-cyano-4H-pyrans/4H-chromenes by [ONO]-pincer
 supported nickel(ii) phosphine complexes via dehydrogenative annulation
 of alcohols
;
_journal_issue 21
_journal_name_full 'New Journal of Chemistry'
_journal_page_first 9245
_journal_page_last 9251
_journal_paper_doi 10.1039/D6NJ01107A
_journal_volume 50
_journal_year 2026
_chemical_formula_moiety 'C34 H32 N3 Ni O3 P'
_chemical_formula_sum 'C34 H32 N3 Ni O3 P'
_chemical_formula_weight 620.30
_space_group_crystal_system triclinic
_space_group_IT_number 2
_space_group_name_Hall '-P 1'
_space_group_name_H-M_alt 'P -1'
_atom_sites_solution_hydrogens geom
_atom_sites_solution_primary direct
_audit_creation_date 2025-10-02
_audit_creation_method
;
Olex2 1.5
(compiled 2025.07.13 svn.rb7424aed for OlexSys, GUI svn.r7314)
;
_audit_update_record
;
2025-11-21 deposited with the CCDC.	2026-04-30 downloaded from the CCDC.
;
_cell_angle_alpha 74.568(7)
_cell_angle_beta 78.164(8)
_cell_angle_gamma 79.707(7)
_cell_formula_units_Z 4
_cell_length_a 11.9646(10)
_cell_length_b 16.0861(12)
_cell_length_c 16.6355(15)
_cell_measurement_reflns_used 8188
_cell_measurement_temperature 295(2)
_cell_measurement_theta_max 27.3940
_cell_measurement_theta_min 3.5590
_cell_volume 2994.4(4)
_computing_cell_refinement 'CrysAlisPro 1.171.43.90 (Rigaku OD, 2023)'
_computing_data_collection 'CrysAlisPro 1.171.43.90 (Rigaku OD, 2023)'
_computing_data_reduction 'CrysAlisPro 1.171.43.90 (Rigaku OD, 2023)'
_computing_molecular_graphics 'Olex2 1.5 (Dolomanov et al., 2009)'
_computing_publication_material 'Olex2 1.5 (Dolomanov et al., 2009)'
_computing_structure_refinement 'SHELXL 2019/3 (Sheldrick, 2015)'
_diffrn_ambient_temperature 295(2)
_diffrn_detector 'CCD plate'
_diffrn_detector_area_resol_mean 10.4015
_diffrn_detector_type Atlas
_diffrn_measured_fraction_theta_full 0.996
_diffrn_measured_fraction_theta_max 0.712
_diffrn_measurement_details
;
List of Runs (angles in degrees, time in seconds):

  # Type    Start    End  Width  t~exp~   \w     \q     \k     \f   Frames
#--------------------------------------------------------------------------
  1  \w     -4.00  25.00   1.00   26.73    --    9.59  77.00  60.00   29
  2  \w    -20.00  11.00   1.00   26.73    --    9.59  77.00-150.00   31
  3  \w     -8.00  19.00   1.00   26.73    --    9.59  77.00-120.00   27
  4  \w    -23.00  37.00   1.00   26.73    --    9.59  77.00 -60.00   60
  5  \w     -5.00  22.00   1.00   26.73    --  -11.93  77.00-150.00   27
  6  \w   -100.00 -47.00   1.00   26.73    --  -11.93-179.00 -30.00   53
  7  \w    -36.00  60.00   1.00   26.73    --  -11.93  38.00   0.00   96
  8  \w    -99.00 -36.00   1.00   26.73    --  -11.93 179.00  60.00   63
  9  \w    -35.00  62.00   1.00   26.73    --  -11.93  38.00 -90.00   97
;
_diffrn_measurement_device 'four-circle diffractometer'
_diffrn_measurement_device_type 'Xcalibur, Atlas, Gemini ultra'
_diffrn_measurement_method '\w scans'
_diffrn_orient_matrix_type 'CrysAlisPro convention (1999,Acta A55,543-557)'
_diffrn_orient_matrix_UB_11 0.0309199000
_diffrn_orient_matrix_UB_12 -0.0363207000
_diffrn_orient_matrix_UB_13 -0.0150133000
_diffrn_orient_matrix_UB_21 -0.0316276000
_diffrn_orient_matrix_UB_22 0.0111325000
_diffrn_orient_matrix_UB_23 -0.0339117000
_diffrn_orient_matrix_UB_31 0.0421554000
_diffrn_orient_matrix_UB_32 0.0261947000
_diffrn_orient_matrix_UB_33 -0.0252317000
_diffrn_radiation_monochromator graphite
_diffrn_radiation_probe x-ray
_diffrn_radiation_type 'Mo K\a'
_diffrn_radiation_wavelength 0.71073
_diffrn_reflns_av_R_equivalents 0.1420
_diffrn_reflns_av_unetI/netI 0.1957
_diffrn_reflns_Laue_measured_fraction_full 0.996
_diffrn_reflns_Laue_measured_fraction_max 0.712
_diffrn_reflns_limit_h_max 16
_diffrn_reflns_limit_h_min -14
_diffrn_reflns_limit_k_max 21
_diffrn_reflns_limit_k_min -22
_diffrn_reflns_limit_l_max 22
_diffrn_reflns_limit_l_min -22
_diffrn_reflns_number 30127
_diffrn_reflns_point_group_measured_fraction_full 0.996
_diffrn_reflns_point_group_measured_fraction_max 0.712
_diffrn_reflns_theta_full 25.242
_diffrn_reflns_theta_max 31.444
_diffrn_reflns_theta_min 3.350
_diffrn_source 'fine-focus sealed X-ray tube'
_diffrn_source_type 'Enhance (Mo) X-ray Source'
_exptl_absorpt_coefficient_mu 0.741
_exptl_absorpt_correction_T_max 1.00000
_exptl_absorpt_correction_T_min 0.01377
_exptl_absorpt_correction_type multi-scan
_exptl_absorpt_process_details
;
CrysAlisPro 1.171.43.90 (Rigaku Oxford Diffraction, 2023)
Empirical absorption correction using spherical harmonics,
implemented in SCALE3 ABSPACK scaling algorithm.
;
_exptl_crystal_colour black
_exptl_crystal_density_diffrn 1.376
_exptl_crystal_description prism
_exptl_crystal_F_000 1296
_exptl_crystal_size_max 0.35
_exptl_crystal_size_mid 0.17
_exptl_crystal_size_min 0.12
_refine_diff_density_max 4.232
_refine_diff_density_min -1.009
_refine_diff_density_rms 0.209
_refine_ls_extinction_method none
_refine_ls_goodness_of_fit_ref 1.151
_refine_ls_hydrogen_treatment constr
_refine_ls_matrix_type full
_refine_ls_number_parameters 761
_refine_ls_number_reflns 14124
_refine_ls_number_restraints 0
_refine_ls_restrained_S_all 1.151
_refine_ls_R_factor_all 0.2361
_refine_ls_R_factor_gt 0.1453
_refine_ls_shift/su_max 0.000
_refine_ls_shift/su_mean 0.000
_refine_ls_structure_factor_coef Fsqd
_refine_ls_weighting_details 'w=1/[\s^2^(Fo^2^)+(0.2000P)^2^] where P=(Fo^2^+2Fc^2^)/3'
_refine_ls_weighting_scheme calc
_refine_ls_wR_factor_gt 0.3398
_refine_ls_wR_factor_ref 0.4120
_reflns_Friedel_coverage 0.000
_reflns_number_gt 6374
_reflns_number_total 14124
_reflns_threshold_expression 'I > 2\s(I)'
_cod_data_source_file d6nj01107a2.cif
_cod_data_source_block ct
_cod_depositor_comments 'Adding full bibliography for 7064398.cif.'
_cod_original_cell_volume 2994.4(5)
_cod_database_code 7064398
_shelx_shelxl_version_number 2019/3
_chemical_oxdiff_formula 'C34 H32 N3 Ni1O2 P1 S1'
_shelx_space_group_comment
;
The symmetry employed for this shelxl refinement is uniquely defined
by the following loop, which should always be used as a source of
symmetry information in preference to the above space-group names.
They are only intended as comments.
;
_olex2_refinement_description
;
1. Fixed Uiso
 At 1.2 times of:
  All C(H) groups, All C(H,H) groups
 At 1.5 times of:
  All C(H,H,H) groups
2.a Secondary CH2 refined with riding coordinates:
 C13(H13A,H13B), C15(H15A,H15B), C47(H47A,H47B), C49(H49A,H49B)
2.b Aromatic/amide H refined with riding coordinates:
 C1(H1), C4(H4), C6(H6), C7(H7), C10(H10), C11(H11), C12(H12), C18(H18),
 C19(H19), C20(H20), C21(H21), C22(H22), C24(H24), C25(H25), C26(H26), C27(H27),
  C28(H28), C30(H30), C31(H31), C32(H32), C33(H33), C34(H34), C35(H35),
 C38(H38), C40(H40), C41(H41), C44(H44), C45(H45), C46(H46), C52(H52), C53(H53),
  C54(H54), C55(H55), C56(H56), C58(H58), C59(H59), C60(H60), C61(H61),
 C62(H62), C64(H64), C65(H65), C66(H66), C67(H67), C68(H68)
2.c Idealised Me refined as rotating group:
 C14(H14A,H14B,H14C), C16(H16A,H16B,H16C), C48(H48A,H48B,H48C), C50(H50A,H50B,
 H50C)
;
_olex2_submission_special_instructions 'No special instructions were received'
_oxdiff_exptl_absorpt_empirical_details
;
Empirical correction (ABSPACK) includes:
- Absorption correction using spherical harmonics
- Frame scaling
;
_oxdiff_exptl_absorpt_empirical_full_max 26.529
_oxdiff_exptl_absorpt_empirical_full_min 0.340

loop_
_space_group_symop_operation_xyz
'x, y, z'
'-x, -y, -z'

loop_
_atom_site_label
_atom_site_type_symbol
_atom_site_fract_x
_atom_site_fract_y
_atom_site_fract_z
_atom_site_U_iso_or_equiv
_atom_site_adp_type
_atom_site_occupancy
_atom_site_site_symmetry_order
_atom_site_calc_flag
_atom_site_refinement_flags_posn
_atom_site_refinement_flags_adp
_atom_site_refinement_flags_occupancy
_atom_site_disorder_assembly
_atom_site_disorder_group
Ni1 Ni 0.63262(7) 0.17650(7) 0.45391(5) 0.0458(3) Uani 1 1 d . . . . .
P1 P 0.47277(14) 0.19194(13) 0.40167(12) 0.0434(5) Uani 1 1 d . . . . .
O1 O 0.5538(4) 0.2240(4) 0.5402(3) 0.0537(13) Uani 1 1 d . . . . .
O2 O 0.7120(4) 0.1342(4) 0.3656(3) 0.0472(12) Uani 1 1 d . . . . .
O3 O 0.4599(8) 0.2858(7) 0.6835(5) 0.120(3) Uani 1 1 d . . . . .
N1 N 0.7578(6) 0.1677(4) 0.5053(4) 0.0509(16) Uani 1 1 d . . . . .
N2 N 0.7346(6) 0.2011(5) 0.5778(4) 0.0577(17) Uani 1 1 d . . . . .
N3 N 1.0147(6) -0.0099(6) 0.2021(5) 0.080(2) Uani 1 1 d . . . . .
C1 C 0.8618(6) 0.1354(5) 0.4817(5) 0.0492(18) Uani 1 1 d . . . . .
H1 H 0.917221 0.134751 0.513795 0.059 Uiso 1 1 calc R U . . .
C2 C 0.8961(6) 0.1012(5) 0.4101(5) 0.0491(18) Uani 1 1 d . . . . .
C3 C 0.8207(6) 0.1020(5) 0.3538(4) 0.0435(17) Uani 1 1 d . . . . .
C4 C 0.8644(6) 0.0668(6) 0.2856(5) 0.054(2) Uani 1 1 d . . . . .
H4 H 0.815412 0.069472 0.247916 0.065 Uiso 1 1 calc R U . . .
C5 C 0.9765(6) 0.0275(6) 0.2688(5) 0.056(2) Uani 1 1 d . . . . .
C6 C 1.0516(6) 0.0284(6) 0.3247(5) 0.059(2) Uani 1 1 d . . . . .
H6 H 1.128720 0.005319 0.314587 0.071 Uiso 1 1 calc R U . . .
C7 C 1.0113(6) 0.0626(6) 0.3915(5) 0.057(2) Uani 1 1 d . . . . .
H7 H 1.061687 0.060879 0.427893 0.068 Uiso 1 1 calc R U . . .
C8 C 0.6244(8) 0.2288(6) 0.5899(5) 0.058(2) Uani 1 1 d . . . . .
C9 C 0.5741(9) 0.2671(6) 0.6598(6) 0.068(2) Uani 1 1 d . . . . .
C10 C 0.6323(11) 0.2904(7) 0.7086(7) 0.085(3) Uani 1 1 d . . . . .
H10 H 0.712096 0.284070 0.703369 0.102 Uiso 1 1 calc R U . . .
C11 C 0.557(2) 0.3244(12) 0.7661(10) 0.165(10) Uani 1 1 d . . . . .
H11 H 0.575976 0.346175 0.807468 0.198 Uiso 1 1 calc R U . . .
C12 C 0.4538(19) 0.3223(11) 0.7552(8) 0.153(8) Uani 1 1 d . . . . .
H12 H 0.386356 0.341229 0.788181 0.184 Uiso 1 1 calc R U . . .
C13 C 1.1354(9) -0.0332(9) 0.1702(8) 0.098(4) Uani 1 1 d . . . . .
H13A H 1.145470 -0.025824 0.109479 0.118 Uiso 1 1 calc R U . . .
H13B H 1.180293 0.006071 0.180990 0.118 Uiso 1 1 calc R U . . .
C14 C 1.1781(13) -0.1197(10) 0.2074(12) 0.141(6) Uani 1 1 d . . . . .
H14A H 1.255024 -0.133928 0.179476 0.212 Uiso 1 1 calc R U . . .
H14B H 1.129508 -0.158666 0.201867 0.212 Uiso 1 1 calc R U . . .
H14C H 1.178706 -0.125397 0.266280 0.212 Uiso 1 1 calc R U . . .
C15 C 0.9371(8) -0.0195(8) 0.1502(7) 0.080(3) Uani 1 1 d . . . . .
H15A H 0.862640 -0.028890 0.184863 0.096 Uiso 1 1 calc R U . . .
H15B H 0.966751 -0.070324 0.127510 0.096 Uiso 1 1 calc R U . . .
C16 C 0.9229(11) 0.0567(9) 0.0806(8) 0.112(4) Uani 1 1 d . . . . .
H16A H 0.874991 0.046249 0.045445 0.168 Uiso 1 1 calc R U . . .
H16B H 0.996876 0.067801 0.047650 0.168 Uiso 1 1 calc R U . . .
H16C H 0.887361 0.106135 0.102783 0.168 Uiso 1 1 calc R U . . .
C17 C 0.3405(6) 0.1917(5) 0.4783(5) 0.0468(17) Uani 1 1 d . . . . .
C18 C 0.2695(6) 0.1266(5) 0.4961(4) 0.0492(18) Uani 1 1 d . . . . .
H18 H 0.288422 0.082542 0.467189 0.059 Uiso 1 1 calc R U . . .
C19 C 0.1732(7) 0.1275(6) 0.5555(5) 0.063(2) Uani 1 1 d . . . . .
H19 H 0.127773 0.082861 0.568715 0.076 Uiso 1 1 calc R U . . .
C20 C 0.1426(8) 0.1940(8) 0.5958(6) 0.084(3) Uani 1 1 d . . . . .
H20 H 0.074986 0.195508 0.634989 0.100 Uiso 1 1 calc R U . . .
C21 C 0.2109(8) 0.2579(8) 0.5790(7) 0.085(3) Uani 1 1 d . . . . .
H21 H 0.189417 0.302706 0.606980 0.102 Uiso 1 1 calc R U . . .
C22 C 0.3107(7) 0.2573(7) 0.5214(6) 0.075(3) Uani 1 1 d . . . . .
H22 H 0.357775 0.300348 0.511345 0.090 Uiso 1 1 calc R U . . .
C23 C 0.4581(6) 0.2945(5) 0.3241(5) 0.0497(18) Uani 1 1 d . . . . .
C24 C 0.3539(7) 0.3442(6) 0.3110(6) 0.066(2) Uani 1 1 d . . . . .
H24 H 0.285619 0.325423 0.342837 0.079 Uiso 1 1 calc R U . . .
C25 C 0.3513(8) 0.4211(7) 0.2509(7) 0.082(3) Uani 1 1 d . . . . .
H25 H 0.281172 0.455511 0.243777 0.098 Uiso 1 1 calc R U . . .
C26 C 0.4522(9) 0.4486(7) 0.2004(6) 0.075(3) Uani 1 1 d . . . . .
H26 H 0.450717 0.499662 0.157953 0.090 Uiso 1 1 calc R U . . .
C27 C 0.5520(8) 0.3984(6) 0.2155(5) 0.064(2) Uani 1 1 d . . . . .
H27 H 0.620393 0.416633 0.183244 0.076 Uiso 1 1 calc R U . . .
C28 C 0.5574(6) 0.3244(5) 0.2740(5) 0.0510(19) Uani 1 1 d . . . . .
H28 H 0.628618 0.291982 0.281649 0.061 Uiso 1 1 calc R U . . .
C29 C 0.4637(5) 0.1089(5) 0.3486(4) 0.0454(17) Uani 1 1 d . . . . .
C30 C 0.5214(6) 0.0270(5) 0.3738(5) 0.0492(18) Uani 1 1 d . . . . .
H30 H 0.569267 0.015680 0.414010 0.059 Uiso 1 1 calc R U . . .
C31 C 0.5074(7) -0.0379(6) 0.3389(6) 0.063(2) Uani 1 1 d . . . . .
H31 H 0.545576 -0.093613 0.356323 0.076 Uiso 1 1 calc R U . . .
C32 C 0.4379(7) -0.0221(7) 0.2785(6) 0.066(2) Uani 1 1 d . . . . .
H32 H 0.428821 -0.067460 0.256439 0.079 Uiso 1 1 calc R U . . .
C33 C 0.3821(7) 0.0594(6) 0.2504(5) 0.059(2) Uani 1 1 d . . . . .
H33 H 0.336132 0.070177 0.208993 0.071 Uiso 1 1 calc R U . . .
C34 C 0.3955(6) 0.1247(6) 0.2848(5) 0.057(2) Uani 1 1 d . . . . .
H34 H 0.358933 0.180554 0.265731 0.068 Uiso 1 1 calc R U . . .
Ni2 Ni 0.98404(7) 0.29444(7) 0.09925(5) 0.0443(3) Uani 1 1 d . . . . .
P2 P 0.85813(14) 0.35555(13) 0.01317(11) 0.0418(5) Uani 1 1 d . . . . .
O4 O 1.0741(4) 0.2438(3) 0.0173(3) 0.0471(12) Uani 1 1 d . . . . .
O5 O 0.8909(4) 0.3390(4) 0.1828(3) 0.0470(12) Uani 1 1 d . . . . .
O6 O 1.3410(7) 0.1023(6) 0.0058(6) 0.121(3) Uani 1 1 d . . . . .
N4 N 1.0978(4) 0.2383(4) 0.1623(4) 0.0513(16) Uani 1 1 d . . . . .
N5 N 1.1884(5) 0.1896(5) 0.1218(4) 0.0581(18) Uani 1 1 d . . . . .
N6 N 0.7768(7) 0.4297(7) 0.4398(5) 0.083(3) Uani 1 1 d . . . . .
C35 C 1.1011(6) 0.2418(6) 0.2394(5) 0.0521(19) Uani 1 1 d . . . . .
H35 H 1.163741 0.210668 0.264160 0.063 Uiso 1 1 calc R U . . .
C36 C 1.0171(6) 0.2891(5) 0.2864(5) 0.0489(18) Uani 1 1 d . . . . .
C37 C 0.9149(5) 0.3355(5) 0.2580(4) 0.0446(17) Uani 1 1 d . . . . .
C38 C 0.8353(6) 0.3799(6) 0.3102(5) 0.052(2) Uani 1 1 d . . . . .
H38 H 0.767438 0.409083 0.291540 0.062 Uiso 1 1 calc R U . . .
C39 C 0.8533(6) 0.3824(6) 0.3902(5) 0.057(2) Uani 1 1 d . . . . .
C40 C 0.9560(7) 0.3357(6) 0.4174(5) 0.060(2) Uani 1 1 d . . . . .
H40 H 0.971048 0.336544 0.469796 0.072 Uiso 1 1 calc R U . . .
C41 C 1.0318(6) 0.2903(6) 0.3688(5) 0.0521(19) Uani 1 1 d . . . . .
H41 H 1.096815 0.258230 0.389746 0.062 Uiso 1 1 calc R U . . .
C42 C 1.1665(6) 0.1978(5) 0.0452(5) 0.0517(19) Uani 1 1 d . . . . .
C43 C 1.2442(7) 0.1547(6) -0.0138(6) 0.065(2) Uani 1 1 d . . . . .
C44 C 1.2361(8) 0.1623(8) -0.0918(7) 0.082(3) Uani 1 1 d . . . . .
H44 H 1.177120 0.194638 -0.120097 0.099 Uiso 1 1 calc R U . . .
C45 C 1.3347(11) 0.1117(12) -0.1258(10) 0.123(6) Uani 1 1 d . . . . .
H45 H 1.353528 0.106459 -0.181447 0.148 Uiso 1 1 calc R U . . .
C46 C 1.3926(11) 0.0749(10) -0.0676(11) 0.128(6) Uani 1 1 d . . . . .
H46 H 1.459331 0.035554 -0.072881 0.154 Uiso 1 1 calc R U . . .
C47 C 0.7806(10) 0.4209(8) 0.5274(6) 0.090(3) Uani 1 1 d . . . . .
H47A H 0.819594 0.363581 0.549840 0.108 Uiso 1 1 calc R U . . .
H47B H 0.702403 0.424745 0.558148 0.108 Uiso 1 1 calc R U . . .
C48 C 0.8395(13) 0.4867(12) 0.5424(12) 0.156(7) Uani 1 1 d . . . . .
H48A H 0.810730 0.543344 0.511762 0.234 Uiso 1 1 calc R U . . .
H48B H 0.920792 0.474914 0.523605 0.234 Uiso 1 1 calc R U . . .
H48C H 0.825309 0.484814 0.601783 0.234 Uiso 1 1 calc R U . . .
C49 C 0.6762(9) 0.4915(8) 0.4030(7) 0.087(3) Uani 1 1 d . . . . .
H49A H 0.656540 0.540842 0.428667 0.104 Uiso 1 1 calc R U . . .
H49B H 0.698257 0.512978 0.342504 0.104 Uiso 1 1 calc R U . . .
C50 C 0.5790(10) 0.4451(10) 0.4199(8) 0.113(4) Uani 1 1 d . . . . .
H50A H 0.590102 0.408117 0.381360 0.170 Uiso 1 1 calc R U . . .
H50B H 0.510499 0.485800 0.412674 0.170 Uiso 1 1 calc R U . . .
H50C H 0.571249 0.410288 0.476896 0.170 Uiso 1 1 calc R U . . .
C51 C 0.7463(6) 0.2863(5) 0.0304(5) 0.0455(17) Uani 1 1 d . . . . .
C52 C 0.7161(6) 0.2404(6) 0.1118(5) 0.056(2) Uani 1 1 d . . . . .
H52 H 0.751770 0.244779 0.154868 0.067 Uiso 1 1 calc R U . . .
C53 C 0.6310(7) 0.1874(6) 0.1281(6) 0.069(3) Uani 1 1 d . . . . .
H53 H 0.609172 0.156355 0.183331 0.083 Uiso 1 1 calc R U . . .
C54 C 0.5786(8) 0.1792(7) 0.0669(7) 0.081(3) Uani 1 1 d . . . . .
H54 H 0.521701 0.143040 0.079782 0.097 Uiso 1 1 calc R U . . .
C55 C 0.6102(7) 0.2250(7) -0.0149(6) 0.071(3) Uani 1 1 d . . . . .
H55 H 0.574718 0.219888 -0.057811 0.086 Uiso 1 1 calc R U . . .
C56 C 0.6944(7) 0.2783(6) -0.0330(6) 0.064(2) Uani 1 1 d . . . . .
H56 H 0.716281 0.308967 -0.088321 0.077 Uiso 1 1 calc R U . . .
C57 C 0.7839(5) 0.4611(5) 0.0240(4) 0.0404(15) Uani 1 1 d . . . . .
C58 C 0.6833(7) 0.4948(6) -0.0062(5) 0.057(2) Uani 1 1 d . . . . .
H58 H 0.650398 0.461778 -0.030884 0.069 Uiso 1 1 calc R U . . .
C59 C 0.6299(7) 0.5766(7) -0.0008(6) 0.070(3) Uani 1 1 d . . . . .
H59 H 0.560061 0.598035 -0.019871 0.084 Uiso 1 1 calc R U . . .
C60 C 0.6807(7) 0.6259(6) 0.0329(6) 0.069(3) Uani 1 1 d . . . . .
H60 H 0.647418 0.682529 0.034068 0.082 Uiso 1 1 calc R U . . .
C61 C 0.7796(7) 0.5930(6) 0.0649(6) 0.064(2) Uani 1 1 d . . . . .
H61 H 0.811859 0.626047 0.090082 0.077 Uiso 1 1 calc R U . . .
C62 C 0.8317(6) 0.5110(5) 0.0598(5) 0.0495(18) Uani 1 1 d . . . . .
H62 H 0.900018 0.488907 0.080875 0.059 Uiso 1 1 calc R U . . .
C63 C 0.9159(5) 0.3727(6) -0.0989(4) 0.0469(18) Uani 1 1 d . . . . .
C64 C 0.9608(8) 0.3011(6) -0.1304(5) 0.065(2) Uani 1 1 d . . . . .
H64 H 0.960961 0.245230 -0.095659 0.078 Uiso 1 1 calc R U . . .
C65 C 1.0068(9) 0.3149(8) -0.2171(6) 0.081(3) Uani 1 1 d . . . . .
H65 H 1.035776 0.267324 -0.240437 0.097 Uiso 1 1 calc R U . . .
C66 C 1.0096(8) 0.3972(7) -0.2677(6) 0.075(3) Uani 1 1 d . . . . .
H66 H 1.040612 0.405123 -0.324868 0.090 Uiso 1 1 calc R U . . .
C67 C 0.9676(7) 0.4669(7) -0.2349(5) 0.066(2) Uani 1 1 d . . . . .
H67 H 0.971336 0.522576 -0.269488 0.079 Uiso 1 1 calc R U . . .
C68 C 0.9188(6) 0.4566(5) -0.1503(4) 0.0477(18) Uani 1 1 d . . . . .
H68 H 0.888487 0.504797 -0.128217 0.057 Uiso 1 1 calc R U . . .

loop_
_atom_site_aniso_label
_atom_site_aniso_U_11
_atom_site_aniso_U_22
_atom_site_aniso_U_33
_atom_site_aniso_U_23
_atom_site_aniso_U_13
_atom_site_aniso_U_12
Ni1 0.0449(5) 0.0546(7) 0.0396(5) -0.0147(5) -0.0072(4) -0.0056(4)
P1 0.0373(9) 0.0487(13) 0.0444(10) -0.0157(9) -0.0035(7) -0.0031(8)
O1 0.066(3) 0.055(4) 0.046(3) -0.020(3) -0.009(2) -0.011(3)
O2 0.039(2) 0.064(4) 0.046(3) -0.023(3) -0.011(2) -0.004(2)
O3 0.120(7) 0.155(9) 0.089(6) -0.059(6) -0.006(5) 0.006(6)
N1 0.069(4) 0.045(4) 0.047(3) -0.015(3) -0.016(3) -0.014(3)
N2 0.071(4) 0.056(5) 0.052(4) -0.021(3) -0.019(3) -0.001(3)
N3 0.054(4) 0.124(8) 0.067(5) -0.047(5) -0.009(3) 0.006(4)
C1 0.051(4) 0.051(5) 0.051(4) -0.012(4) -0.018(3) -0.008(4)
C2 0.048(4) 0.053(5) 0.047(4) -0.006(4) -0.012(3) -0.012(3)
C3 0.044(4) 0.051(5) 0.039(4) -0.010(3) -0.009(3) -0.015(3)
C4 0.045(4) 0.065(6) 0.047(4) -0.014(4) 0.006(3) -0.009(4)
C5 0.049(4) 0.068(6) 0.055(5) -0.024(4) -0.006(3) -0.005(4)
C6 0.046(4) 0.063(6) 0.067(5) -0.013(4) -0.011(4) -0.006(4)
C7 0.043(4) 0.068(6) 0.062(5) -0.013(4) -0.014(3) -0.010(4)
C8 0.090(6) 0.043(5) 0.043(4) -0.010(4) -0.016(4) -0.011(4)
C9 0.087(6) 0.054(6) 0.053(5) -0.002(4) -0.005(4) -0.008(5)
C10 0.128(9) 0.077(8) 0.069(6) -0.032(6) -0.047(6) -0.003(6)
C11 0.33(3) 0.107(12) 0.098(11) -0.032(9) -0.132(16) -0.001(15)
C12 0.25(2) 0.127(13) 0.049(7) -0.043(8) -0.001(9) 0.073(14)
C13 0.063(6) 0.124(11) 0.107(9) -0.051(8) 0.000(6) 0.013(6)
C14 0.128(11) 0.119(13) 0.203(17) -0.077(13) -0.074(11) 0.030(10)
C15 0.080(6) 0.090(9) 0.076(7) -0.040(6) -0.010(5) -0.002(6)
C16 0.112(9) 0.117(12) 0.097(9) -0.035(9) -0.009(7) 0.013(8)
C17 0.042(4) 0.051(5) 0.047(4) -0.017(4) -0.004(3) -0.002(3)
C18 0.051(4) 0.055(5) 0.039(4) -0.009(4) -0.005(3) -0.006(4)
C19 0.049(4) 0.075(7) 0.057(5) -0.005(5) 0.004(3) -0.015(4)
C20 0.050(5) 0.124(10) 0.073(6) -0.032(6) 0.008(4) -0.009(6)
C21 0.077(6) 0.094(8) 0.085(7) -0.047(6) 0.018(5) -0.008(6)
C22 0.057(5) 0.084(7) 0.088(7) -0.043(6) 0.013(4) -0.016(5)
C23 0.052(4) 0.048(5) 0.052(4) -0.014(4) -0.008(3) -0.008(3)
C24 0.046(4) 0.054(6) 0.085(6) 0.000(5) -0.010(4) -0.001(4)
C25 0.067(5) 0.074(7) 0.084(7) 0.002(6) -0.014(5) 0.015(5)
C26 0.099(7) 0.062(7) 0.058(5) 0.002(5) -0.020(5) -0.007(5)
C27 0.079(6) 0.057(6) 0.054(5) -0.007(4) -0.006(4) -0.022(5)
C28 0.050(4) 0.056(5) 0.045(4) -0.011(4) -0.005(3) -0.009(4)
C29 0.036(3) 0.055(5) 0.043(4) -0.015(4) -0.001(3) -0.001(3)
C30 0.047(4) 0.059(5) 0.042(4) -0.022(4) -0.006(3) 0.006(4)
C31 0.068(5) 0.059(6) 0.063(5) -0.023(5) -0.006(4) -0.001(4)
C32 0.069(5) 0.074(7) 0.058(5) -0.028(5) 0.001(4) -0.015(5)
C33 0.059(5) 0.065(6) 0.063(5) -0.026(5) -0.013(4) -0.013(4)
C34 0.049(4) 0.054(5) 0.063(5) -0.012(4) -0.010(3) 0.000(4)
Ni2 0.0368(5) 0.0535(7) 0.0410(5) -0.0115(5) -0.0064(4) -0.0012(4)
P2 0.0380(9) 0.0507(12) 0.0366(9) -0.0122(8) -0.0060(7) -0.0032(8)
O4 0.042(2) 0.052(3) 0.048(3) -0.015(2) -0.008(2) -0.001(2)
O5 0.045(3) 0.060(3) 0.037(2) -0.010(2) -0.0143(19) -0.002(2)
O6 0.090(5) 0.128(8) 0.122(7) -0.025(6) -0.016(5) 0.039(5)
N4 0.031(3) 0.056(4) 0.057(4) -0.006(3) -0.001(2) 0.001(3)
N5 0.046(3) 0.066(5) 0.057(4) -0.010(4) -0.011(3) 0.004(3)
N6 0.072(5) 0.130(8) 0.052(4) -0.043(5) -0.012(4) 0.010(5)
C35 0.042(4) 0.061(6) 0.055(4) -0.012(4) -0.015(3) -0.003(3)
C36 0.044(4) 0.052(5) 0.047(4) -0.004(4) -0.008(3) -0.007(3)
C37 0.034(3) 0.053(5) 0.044(4) -0.008(3) -0.005(3) -0.006(3)
C38 0.048(4) 0.068(6) 0.041(4) -0.012(4) -0.005(3) -0.016(4)
C39 0.056(4) 0.078(6) 0.039(4) -0.019(4) -0.002(3) -0.012(4)
C40 0.063(5) 0.081(7) 0.038(4) -0.012(4) -0.014(3) -0.013(4)
C41 0.048(4) 0.059(5) 0.046(4) -0.008(4) -0.016(3) 0.001(4)
C42 0.040(4) 0.044(5) 0.068(5) -0.012(4) -0.003(3) -0.006(3)
C43 0.054(5) 0.057(6) 0.075(6) -0.016(5) -0.001(4) 0.007(4)
C44 0.071(6) 0.091(8) 0.084(7) -0.034(6) -0.017(5) 0.017(5)
C45 0.074(8) 0.201(18) 0.113(11) -0.093(12) 0.015(7) -0.012(9)
C46 0.078(8) 0.136(13) 0.155(14) -0.069(12) 0.005(9) 0.048(8)
C47 0.099(7) 0.117(10) 0.060(6) -0.049(6) 0.001(5) -0.003(7)
C48 0.163(14) 0.170(18) 0.177(16) -0.088(14) -0.046(12) -0.043(13)
C49 0.082(7) 0.107(9) 0.076(7) -0.044(7) 0.006(5) -0.014(6)
C50 0.113(9) 0.150(13) 0.087(8) -0.065(9) -0.002(7) -0.003(9)
C51 0.041(3) 0.046(5) 0.049(4) -0.012(4) -0.009(3) -0.002(3)
C52 0.057(4) 0.061(6) 0.048(4) -0.013(4) -0.004(3) -0.006(4)
C53 0.066(5) 0.074(7) 0.071(6) -0.024(5) 0.010(4) -0.031(5)
C54 0.072(6) 0.078(8) 0.096(8) -0.024(6) -0.001(5) -0.031(5)
C55 0.065(5) 0.084(7) 0.075(6) -0.023(5) -0.020(4) -0.022(5)
C56 0.071(5) 0.067(6) 0.061(5) -0.015(5) -0.022(4) -0.014(5)
C57 0.042(3) 0.040(4) 0.037(3) -0.013(3) -0.002(3) 0.002(3)
C58 0.054(4) 0.061(6) 0.057(5) -0.024(4) -0.009(3) 0.003(4)
C59 0.051(4) 0.067(7) 0.094(7) -0.033(5) -0.013(4) 0.006(4)
C60 0.054(5) 0.054(6) 0.091(7) -0.023(5) 0.002(4) 0.002(4)
C61 0.066(5) 0.061(6) 0.071(6) -0.027(5) -0.011(4) -0.010(4)
C62 0.049(4) 0.045(5) 0.052(4) -0.010(4) -0.005(3) -0.004(3)
C63 0.038(3) 0.065(6) 0.042(4) -0.023(4) -0.007(3) -0.003(3)
C64 0.088(6) 0.066(6) 0.039(4) -0.022(4) -0.013(4) 0.010(5)
C65 0.098(7) 0.094(9) 0.052(5) -0.038(6) -0.002(5) 0.001(6)
C66 0.084(6) 0.092(8) 0.041(5) -0.015(5) 0.001(4) -0.004(6)
C67 0.063(5) 0.079(7) 0.053(5) -0.015(5) 0.003(4) -0.017(5)
C68 0.047(4) 0.054(5) 0.039(4) -0.007(4) -0.006(3) -0.006(3)

loop_
_atom_type_symbol
_atom_type_description
_atom_type_scat_dispersion_real
_atom_type_scat_dispersion_imag
_atom_type_scat_source
C C 0.0033 0.0016 'International Tables Vol C Tables 4.2.6.8 and 6.1.1.4'
H H 0.0000 0.0000 'International Tables Vol C Tables 4.2.6.8 and 6.1.1.4'
N N 0.0061 0.0033 'International Tables Vol C Tables 4.2.6.8 and 6.1.1.4'
Ni Ni 0.3393 1.1124 'International Tables Vol C Tables 4.2.6.8 and 6.1.1.4'
O O 0.0106 0.0060 'International Tables Vol C Tables 4.2.6.8 and 6.1.1.4'
P P 0.1023 0.0942 'International Tables Vol C Tables 4.2.6.8 and 6.1.1.4'

loop_
_geom_angle_atom_site_label_1
_geom_angle_atom_site_label_2
_geom_angle_atom_site_label_3
_geom_angle
_geom_angle_site_symmetry_1
_geom_angle_site_symmetry_3
_geom_angle_publ_flag
O1 Ni1 P1 90.48(18) . . ?
O1 Ni1 N1 84.3(3) . . ?
O2 Ni1 P1 89.51(15) . . ?
O2 Ni1 O1 177.4(2) . . ?
O2 Ni1 N1 95.7(2) . . ?
N1 Ni1 P1 174.8(2) . . ?
C17 P1 Ni1 115.3(3) . . ?
C23 P1 Ni1 110.0(2) . . ?
C23 P1 C17 106.0(4) . . ?
C23 P1 C29 106.0(3) . . ?
C29 P1 Ni1 115.3(2) . . ?
C29 P1 C17 103.4(3) . . ?
C8 O1 Ni1 110.4(5) . . ?
C3 O2 Ni1 127.6(4) . . ?
C9 O3 C12 102.4(12) . . ?
N2 N1 Ni1 114.9(5) . . ?
C1 N1 Ni1 127.1(5) . . ?
C1 N1 N2 118.0(7) . . ?
C8 N2 N1 106.9(6) . . ?
C5 N3 C13 124.0(8) . . ?
C5 N3 C15 121.6(7) . . ?
C15 N3 C13 114.0(8) . . ?
N1 C1 H1 118.3 . . ?
N1 C1 C2 123.4(7) . . ?
C2 C1 H1 118.3 . . ?
C1 C2 C3 123.6(7) . . ?
C1 C2 C7 119.4(7) . . ?
C7 C2 C3 117.0(7) . . ?
O2 C3 C2 122.4(7) . . ?
O2 C3 C4 119.4(6) . . ?
C4 C3 C2 118.3(7) . . ?
C3 C4 H4 117.8 . . ?
C3 C4 C5 124.4(8) . . ?
C5 C4 H4 117.8 . . ?
N3 C5 C4 122.3(8) . . ?
N3 C5 C6 121.0(8) . . ?
C4 C5 C6 116.7(8) . . ?
C5 C6 H6 120.0 . . ?
C7 C6 C5 120.0(8) . . ?
C7 C6 H6 120.0 . . ?
C2 C7 H7 118.2 . . ?
C6 C7 C2 123.6(8) . . ?
C6 C7 H7 118.2 . . ?
O1 C8 C9 116.4(8) . . ?
N2 C8 O1 123.5(7) . . ?
N2 C8 C9 120.1(8) . . ?
O3 C9 C8 123.6(9) . . ?
C10 C9 O3 110.9(9) . . ?
C10 C9 C8 125.5(10) . . ?
C9 C10 H10 125.7 . . ?
C9 C10 C11 108.6(13) . . ?
C11 C10 H10 125.7 . . ?
C10 C11 H11 125.5 . . ?
C12 C11 C10 108.9(13) . . ?
C12 C11 H11 125.5 . . ?
O3 C12 H12 125.4 . . ?
C11 C12 O3 109.2(14) . . ?
C11 C12 H12 125.4 . . ?
N3 C13 H13A 109.0 . . ?
N3 C13 H13B 109.0 . . ?
H13A C13 H13B 107.8 . . ?
C14 C13 N3 112.9(12) . . ?
C14 C13 H13A 109.0 . . ?
C14 C13 H13B 109.0 . . ?
C13 C14 H14A 109.5 . . ?
C13 C14 H14B 109.5 . . ?
C13 C14 H14C 109.5 . . ?
H14A C14 H14B 109.5 . . ?
H14A C14 H14C 109.5 . . ?
H14B C14 H14C 109.5 . . ?
N3 C15 H15A 109.2 . . ?
N3 C15 H15B 109.2 . . ?
N3 C15 C16 112.0(10) . . ?
H15A C15 H15B 107.9 . . ?
C16 C15 H15A 109.2 . . ?
C16 C15 H15B 109.2 . . ?
C15 C16 H16A 109.5 . . ?
C15 C16 H16B 109.5 . . ?
C15 C16 H16C 109.5 . . ?
H16A C16 H16B 109.5 . . ?
H16A C16 H16C 109.5 . . ?
H16B C16 H16C 109.5 . . ?
C18 C17 P1 122.1(6) . . ?
C22 C17 P1 118.7(6) . . ?
C22 C17 C18 119.2(7) . . ?
C17 C18 H18 119.9 . . ?
C19 C18 C17 120.2(8) . . ?
C19 C18 H18 119.9 . . ?
C18 C19 H19 120.0 . . ?
C18 C19 C20 120.1(8) . . ?
C20 C19 H19 120.0 . . ?
C19 C20 H20 119.9 . . ?
C21 C20 C19 120.3(8) . . ?
C21 C20 H20 119.9 . . ?
C20 C21 H21 119.5 . . ?
C20 C21 C22 121.0(10) . . ?
C22 C21 H21 119.5 . . ?
C17 C22 H22 120.4 . . ?
C21 C22 C17 119.2(9) . . ?
C21 C22 H22 120.4 . . ?
C24 C23 P1 123.9(6) . . ?
C24 C23 C28 118.0(8) . . ?
C28 C23 P1 118.1(6) . . ?
C23 C24 H24 120.1 . . ?
C25 C24 C23 119.8(8) . . ?
C25 C24 H24 120.1 . . ?
C24 C25 H25 119.5 . . ?
C24 C25 C26 120.9(9) . . ?
C26 C25 H25 119.5 . . ?
C25 C26 H26 121.3 . . ?
C27 C26 C25 117.4(9) . . ?
C27 C26 H26 121.3 . . ?
C26 C27 H27 118.5 . . ?
C28 C27 C26 123.1(8) . . ?
C28 C27 H27 118.5 . . ?
C23 C28 H28 119.6 . . ?
C27 C28 C23 120.8(8) . . ?
C27 C28 H28 119.6 . . ?
C30 C29 P1 118.9(6) . . ?
C30 C29 C34 118.9(7) . . ?
C34 C29 P1 122.2(6) . . ?
C29 C30 H30 120.4 . . ?
C31 C30 C29 119.2(7) . . ?
C31 C30 H30 120.4 . . ?
C30 C31 H31 119.4 . . ?
C30 C31 C32 121.2(9) . . ?
C32 C31 H31 119.4 . . ?
C31 C32 H32 119.6 . . ?
C33 C32 C31 120.9(9) . . ?
C33 C32 H32 119.6 . . ?
C32 C33 H33 120.8 . . ?
C34 C33 C32 118.4(8) . . ?
C34 C33 H33 120.8 . . ?
C29 C34 H34 119.3 . . ?
C33 C34 C29 121.4(8) . . ?
C33 C34 H34 119.3 . . ?
O4 Ni2 P2 90.07(17) . . ?
O4 Ni2 N4 84.1(3) . . ?
O5 Ni2 P2 90.09(16) . . ?
O5 Ni2 O4 176.7(2) . . ?
O5 Ni2 N4 95.8(2) . . ?
N4 Ni2 P2 174.1(2) . . ?
C51 P2 Ni2 110.0(3) . . ?
C57 P2 Ni2 115.8(2) . . ?
C57 P2 C51 106.0(3) . . ?
C57 P2 C63 103.8(4) . . ?
C63 P2 Ni2 115.5(2) . . ?
C63 P2 C51 104.8(3) . . ?
C42 O4 Ni2 109.9(5) . . ?
C37 O5 Ni2 126.8(4) . . ?
C43 O6 C46 105.1(10) . . ?
N5 N4 Ni2 115.4(5) . . ?
C35 N4 Ni2 126.4(5) . . ?
C35 N4 N5 118.2(6) . . ?
C42 N5 N4 106.8(6) . . ?
C39 N6 C47 123.3(9) . . ?
C39 N6 C49 119.5(7) . . ?
C47 N6 C49 117.1(8) . . ?
N4 C35 H35 118.0 . . ?
N4 C35 C36 124.0(7) . . ?
C36 C35 H35 118.0 . . ?
C35 C36 C37 123.7(7) . . ?
C35 C36 C41 119.1(7) . . ?
C37 C36 C41 117.2(7) . . ?
O5 C37 C36 123.0(7) . . ?
O5 C37 C38 117.6(6) . . ?
C38 C37 C36 119.4(7) . . ?
C37 C38 H38 118.8 . . ?
C37 C38 C39 122.4(7) . . ?
C39 C38 H38 118.8 . . ?
N6 C39 C38 122.0(8) . . ?
N6 C39 C40 120.6(8) . . ?
C38 C39 C40 117.3(8) . . ?
C39 C40 H40 119.5 . . ?
C41 C40 C39 120.9(7) . . ?
C41 C40 H40 119.5 . . ?
C36 C41 H41 118.6 . . ?
C40 C41 C36 122.7(7) . . ?
C40 C41 H41 118.6 . . ?
O4 C42 N5 123.8(7) . . ?
O4 C42 C43 115.1(8) . . ?
N5 C42 C43 121.1(8) . . ?
O6 C43 C42 122.6(10) . . ?
C44 C43 O6 110.5(9) . . ?
C44 C43 C42 126.8(9) . . ?
C43 C44 H44 126.7 . . ?
C43 C44 C45 106.5(11) . . ?
C45 C44 H44 126.7 . . ?
C44 C45 H45 125.8 . . ?
C46 C45 C44 108.4(12) . . ?
C46 C45 H45 125.8 . . ?
O6 C46 H46 125.3 . . ?
C45 C46 O6 109.4(11) . . ?
C45 C46 H46 125.3 . . ?
N6 C47 H47A 108.8 . . ?
N6 C47 H47B 108.8 . . ?
N6 C47 C48 113.8(11) . . ?
H47A C47 H47B 107.7 . . ?
C48 C47 H47A 108.8 . . ?
C48 C47 H47B 108.8 . . ?
C47 C48 H48A 109.5 . . ?
C47 C48 H48B 109.5 . . ?
C47 C48 H48C 109.5 . . ?
H48A C48 H48B 109.5 . . ?
H48A C48 H48C 109.5 . . ?
H48B C48 H48C 109.5 . . ?
N6 C49 H49A 109.9 . . ?
N6 C49 H49B 109.9 . . ?
H49A C49 H49B 108.3 . . ?
C50 C49 N6 108.9(11) . . ?
C50 C49 H49A 109.9 . . ?
C50 C49 H49B 109.9 . . ?
C49 C50 H50A 109.5 . . ?
C49 C50 H50B 109.5 . . ?
C49 C50 H50C 109.5 . . ?
H50A C50 H50B 109.5 . . ?
H50A C50 H50C 109.5 . . ?
H50B C50 H50C 109.5 . . ?
C52 C51 P2 116.0(6) . . ?
C52 C51 C56 120.4(7) . . ?
C56 C51 P2 123.6(6) . . ?
C51 C52 H52 120.9 . . ?
C51 C52 C53 118.2(8) . . ?
C53 C52 H52 120.9 . . ?
C52 C53 H53 118.9 . . ?
C54 C53 C52 122.2(9) . . ?
C54 C53 H53 118.9 . . ?
C53 C54 H54 120.3 . . ?
C53 C54 C55 119.3(8) . . ?
C55 C54 H54 120.3 . . ?
C54 C55 H55 120.1 . . ?
C56 C55 C54 119.7(9) . . ?
C56 C55 H55 120.1 . . ?
C51 C56 H56 119.9 . . ?
C55 C56 C51 120.1(8) . . ?
C55 C56 H56 119.9 . . ?
C58 C57 P2 121.7(6) . . ?
C58 C57 C62 118.6(7) . . ?
C62 C57 P2 119.7(5) . . ?
C57 C58 H58 119.3 . . ?
C57 C58 C59 121.3(8) . . ?
C59 C58 H58 119.3 . . ?
C58 C59 H59 120.5 . . ?
C60 C59 C58 119.0(9) . . ?
C60 C59 H59 120.5 . . ?
C59 C60 H60 119.7 . . ?
C61 C60 C59 120.6(9) . . ?
C61 C60 H60 119.7 . . ?
C60 C61 H61 120.1 . . ?
C60 C61 C62 119.8(8) . . ?
C62 C61 H61 120.1 . . ?
C57 C62 H62 119.7 . . ?
C61 C62 C57 120.6(8) . . ?
C61 C62 H62 119.7 . . ?
C64 C63 P2 118.0(7) . . ?
C64 C63 C68 121.3(7) . . ?
C68 C63 P2 120.6(6) . . ?
C63 C64 H64 121.1 . . ?
C63 C64 C65 117.7(9) . . ?
C65 C64 H64 121.1 . . ?
C64 C65 H65 119.4 . . ?
C66 C65 C64 121.1(9) . . ?
C66 C65 H65 119.4 . . ?
C65 C66 H66 119.9 . . ?
C67 C66 C65 120.1(8) . . ?
C67 C66 H66 119.9 . . ?
C66 C67 H67 119.6 . . ?
C66 C67 C68 120.9(9) . . ?
C68 C67 H67 119.6 . . ?
C63 C68 H68 120.6 . . ?
C67 C68 C63 118.9(8) . . ?
C67 C68 H68 120.6 . . ?

loop_
_geom_bond_atom_site_label_1
_geom_bond_atom_site_label_2
_geom_bond_distance
_geom_bond_site_symmetry_2
_geom_bond_publ_flag
Ni1 P1 2.2073(19) . ?
Ni1 O1 1.817(5) . ?
Ni1 O2 1.803(5) . ?
Ni1 N1 1.839(6) . ?
P1 C17 1.817(7) . ?
P1 C23 1.810(8) . ?
P1 C29 1.815(8) . ?
O1 C8 1.322(10) . ?
O2 C3 1.307(8) . ?
O3 C9 1.345(12) . ?
O3 C12 1.447(16) . ?
N1 N2 1.406(8) . ?
N1 C1 1.284(9) . ?
N2 C8 1.306(11) . ?
N3 C5 1.362(11) . ?
N3 C13 1.451(11) . ?
N3 C15 1.443(12) . ?
C1 H1 0.9300 . ?
C1 C2 1.399(10) . ?
C2 C3 1.423(10) . ?
C2 C7 1.415(11) . ?
C3 C4 1.370(10) . ?
C4 H4 0.9300 . ?
C4 C5 1.383(11) . ?
C5 C6 1.423(11) . ?
C6 H6 0.9300 . ?
C6 C7 1.334(11) . ?
C7 H7 0.9300 . ?
C8 C9 1.434(12) . ?
C9 C10 1.332(13) . ?
C10 H10 0.9300 . ?
C10 C11 1.33(2) . ?
C11 H11 0.9300 . ?
C11 C12 1.29(3) . ?
C12 H12 0.9300 . ?
C13 H13A 0.9700 . ?
C13 H13B 0.9700 . ?
C13 C14 1.413(18) . ?
C14 H14A 0.9600 . ?
C14 H14B 0.9600 . ?
C14 H14C 0.9600 . ?
C15 H15A 0.9700 . ?
C15 H15B 0.9700 . ?
C15 C16 1.457(16) . ?
C16 H16A 0.9600 . ?
C16 H16B 0.9600 . ?
C16 H16C 0.9600 . ?
C17 C18 1.398(10) . ?
C17 C22 1.385(12) . ?
C18 H18 0.9300 . ?
C18 C19 1.356(10) . ?
C19 H19 0.9300 . ?
C19 C20 1.367(14) . ?
C20 H20 0.9300 . ?
C20 C21 1.363(14) . ?
C21 H21 0.9300 . ?
C21 C22 1.369(11) . ?
C22 H22 0.9300 . ?
C23 C24 1.380(11) . ?
C23 C28 1.385(9) . ?
C24 H24 0.9300 . ?
C24 C25 1.368(13) . ?
C25 H25 0.9300 . ?
C25 C26 1.391(13) . ?
C26 H26 0.9300 . ?
C26 C27 1.346(13) . ?
C27 H27 0.9300 . ?
C27 C28 1.324(12) . ?
C28 H28 0.9300 . ?
C29 C30 1.374(11) . ?
C29 C34 1.413(11) . ?
C30 H30 0.9300 . ?
C30 C31 1.371(11) . ?
C31 H31 0.9300 . ?
C31 C32 1.378(13) . ?
C32 H32 0.9300 . ?
C32 C33 1.368(13) . ?
C33 H33 0.9300 . ?
C33 C34 1.368(11) . ?
C34 H34 0.9300 . ?
Ni2 P2 2.212(2) . ?
Ni2 O4 1.833(5) . ?
Ni2 O5 1.815(5) . ?
Ni2 N4 1.847(6) . ?
P2 C51 1.822(7) . ?
P2 C57 1.806(7) . ?
P2 C63 1.816(7) . ?
O4 C42 1.311(9) . ?
O5 C37 1.325(8) . ?
O6 C43 1.348(12) . ?
O6 C46 1.397(16) . ?
N4 N5 1.387(9) . ?
N4 C35 1.306(10) . ?
N5 C42 1.321(10) . ?
N6 C39 1.367(11) . ?
N6 C47 1.436(12) . ?
N6 C49 1.536(14) . ?
C35 H35 0.9300 . ?
C35 C36 1.386(10) . ?
C36 C37 1.415(10) . ?
C36 C41 1.423(10) . ?
C37 C38 1.385(10) . ?
C38 H38 0.9300 . ?
C38 C39 1.404(10) . ?
C39 C40 1.413(12) . ?
C40 H40 0.9300 . ?
C40 C41 1.336(11) . ?
C41 H41 0.9300 . ?
C42 C43 1.437(12) . ?
C43 C44 1.293(14) . ?
C44 H44 0.9300 . ?
C44 C45 1.414(15) . ?
C45 H45 0.9300 . ?
C45 C46 1.26(2) . ?
C46 H46 0.9300 . ?
C47 H47A 0.9700 . ?
C47 H47B 0.9700 . ?
C47 C48 1.470(16) . ?
C48 H48A 0.9600 . ?
C48 H48B 0.9600 . ?
C48 H48C 0.9600 . ?
C49 H49A 0.9700 . ?
C49 H49B 0.9700 . ?
C49 C50 1.433(14) . ?
C50 H50A 0.9600 . ?
C50 H50B 0.9600 . ?
C50 H50C 0.9600 . ?
C51 C52 1.367(10) . ?
C51 C56 1.373(11) . ?
C52 H52 0.9300 . ?
C52 C53 1.383(11) . ?
C53 H53 0.9300 . ?
C53 C54 1.344(13) . ?
C54 H54 0.9300 . ?
C54 C55 1.376(13) . ?
C55 H55 0.9300 . ?
C55 C56 1.373(11) . ?
C56 H56 0.9300 . ?
C57 C58 1.365(10) . ?
C57 C62 1.373(10) . ?
C58 H58 0.9300 . ?
C58 C59 1.373(12) . ?
C59 H59 0.9300 . ?
C59 C60 1.366(12) . ?
C60 H60 0.9300 . ?
C60 C61 1.359(13) . ?
C61 H61 0.9300 . ?
C61 C62 1.372(12) . ?
C62 H62 0.9300 . ?
C63 C64 1.368(11) . ?
C63 C68 1.395(11) . ?
C64 H64 0.9300 . ?
C64 C65 1.407(11) . ?
C65 H65 0.9300 . ?
C65 C66 1.369(14) . ?
C66 H66 0.9300 . ?
C66 C67 1.348(13) . ?
C67 H67 0.9300 . ?
C67 C68 1.386(10) . ?
C68 H68 0.9300 . ?

loop_
_geom_torsion_atom_site_label_1
_geom_torsion_atom_site_label_2
_geom_torsion_atom_site_label_3
_geom_torsion_atom_site_label_4
_geom_torsion
_geom_torsion_site_symmetry_1
_geom_torsion_site_symmetry_2
_geom_torsion_site_symmetry_3
_geom_torsion_site_symmetry_4
_geom_torsion_publ_flag
Ni1 P1 C17 C18 -115.7(6) . . . . ?
Ni1 P1 C17 C22 63.1(8) . . . . ?
Ni1 P1 C23 C24 -146.2(7) . . . . ?
Ni1 P1 C23 C28 34.9(7) . . . . ?
Ni1 P1 C29 C30 28.5(6) . . . . ?
Ni1 P1 C29 C34 -154.1(5) . . . . ?
Ni1 O1 C8 N2 -1.3(10) . . . . ?
Ni1 O1 C8 C9 178.5(6) . . . . ?
Ni1 O2 C3 C2 -4.2(10) . . . . ?
Ni1 O2 C3 C4 175.1(5) . . . . ?
Ni1 N1 N2 C8 1.4(8) . . . . ?
Ni1 N1 C1 C2 0.2(11) . . . . ?
P1 Ni1 O1 C8 -178.6(5) . . . . ?
P1 Ni1 O2 C3 -174.4(6) . . . . ?
P1 C17 C18 C19 178.2(6) . . . . ?
P1 C17 C22 C21 179.7(9) . . . . ?
P1 C23 C24 C25 179.9(8) . . . . ?
P1 C23 C28 C27 179.1(7) . . . . ?
P1 C29 C30 C31 174.7(5) . . . . ?
P1 C29 C34 C33 -174.5(6) . . . . ?
O1 Ni1 N1 N2 -1.7(5) . . . . ?
O1 Ni1 N1 C1 178.9(7) . . . . ?
O1 C8 C9 O3 10.0(13) . . . . ?
O1 C8 C9 C10 -168.7(9) . . . . ?
O2 Ni1 N1 N2 175.7(5) . . . . ?
O2 Ni1 N1 C1 -3.7(7) . . . . ?
O2 C3 C4 C5 -177.0(7) . . . . ?
O3 C9 C10 C11 0.5(14) . . . . ?
N1 Ni1 O1 C8 1.5(5) . . . . ?
N1 Ni1 O2 C3 5.6(6) . . . . ?
N1 N2 C8 O1 0.0(11) . . . . ?
N1 N2 C8 C9 -179.8(7) . . . . ?
N1 C1 C2 C3 2.9(12) . . . . ?
N1 C1 C2 C7 -176.5(7) . . . . ?
N2 N1 C1 C2 -179.2(7) . . . . ?
N2 C8 C9 O3 -170.2(9) . . . . ?
N2 C8 C9 C10 11.1(14) . . . . ?
N3 C5 C6 C7 -177.5(8) . . . . ?
C1 N1 N2 C8 -179.2(7) . . . . ?
C1 C2 C3 O2 -0.9(12) . . . . ?
C1 C2 C3 C4 179.7(7) . . . . ?
C1 C2 C7 C6 -179.9(8) . . . . ?
C2 C3 C4 C5 2.4(12) . . . . ?
C3 C2 C7 C6 0.7(12) . . . . ?
C3 C4 C5 N3 177.1(8) . . . . ?
C3 C4 C5 C6 -3.4(12) . . . . ?
C4 C5 C6 C7 3.0(12) . . . . ?
C5 N3 C13 C14 91.9(14) . . . . ?
C5 N3 C15 C16 88.3(11) . . . . ?
C5 C6 C7 C2 -1.8(13) . . . . ?
C7 C2 C3 O2 178.5(6) . . . . ?
C7 C2 C3 C4 -0.8(11) . . . . ?
C8 C9 C10 C11 179.3(11) . . . . ?
C9 O3 C12 C11 1.6(17) . . . . ?
C9 C10 C11 C12 0.6(19) . . . . ?
C10 C11 C12 O3 -1(2) . . . . ?
C12 O3 C9 C8 179.9(10) . . . . ?
C12 O3 C9 C10 -1.3(13) . . . . ?
C13 N3 C5 C4 164.8(10) . . . . ?
C13 N3 C5 C6 -14.6(15) . . . . ?
C13 N3 C15 C16 -84.4(13) . . . . ?
C15 N3 C5 C4 -7.1(15) . . . . ?
C15 N3 C5 C6 173.5(9) . . . . ?
C15 N3 C13 C14 -95.6(14) . . . . ?
C17 P1 C23 C24 -20.9(9) . . . . ?
C17 P1 C23 C28 160.2(6) . . . . ?
C17 P1 C29 C30 -98.2(6) . . . . ?
C17 P1 C29 C34 79.1(6) . . . . ?
C17 C18 C19 C20 2.5(13) . . . . ?
C18 C17 C22 C21 -1.5(15) . . . . ?
C18 C19 C20 C21 -2.4(16) . . . . ?
C19 C20 C21 C22 0.2(18) . . . . ?
C20 C21 C22 C17 1.7(18) . . . . ?
C22 C17 C18 C19 -0.6(12) . . . . ?
C23 P1 C17 C18 122.4(7) . . . . ?
C23 P1 C17 C22 -58.8(8) . . . . ?
C23 P1 C29 C30 150.5(5) . . . . ?
C23 P1 C29 C34 -32.2(6) . . . . ?
C23 C24 C25 C26 2.5(17) . . . . ?
C24 C23 C28 C27 0.1(12) . . . . ?
C24 C25 C26 C27 -2.7(17) . . . . ?
C25 C26 C27 C28 1.6(15) . . . . ?
C26 C27 C28 C23 -0.4(14) . . . . ?
C28 C23 C24 C25 -1.2(14) . . . . ?
C29 P1 C17 C18 11.1(7) . . . . ?
C29 P1 C17 C22 -170.1(7) . . . . ?
C29 P1 C23 C24 88.6(8) . . . . ?
C29 P1 C23 C28 -90.4(7) . . . . ?
C29 C30 C31 C32 0.8(11) . . . . ?
C30 C29 C34 C33 2.8(11) . . . . ?
C30 C31 C32 C33 1.1(13) . . . . ?
C31 C32 C33 C34 -1.0(12) . . . . ?
C32 C33 C34 C29 -0.9(11) . . . . ?
C34 C29 C30 C31 -2.7(10) . . . . ?
Ni2 P2 C51 C52 34.1(7) . . . . ?
Ni2 P2 C51 C56 -145.2(7) . . . . ?
Ni2 P2 C57 C58 -161.0(5) . . . . ?
Ni2 P2 C57 C62 22.1(6) . . . . ?
Ni2 P2 C63 C64 63.0(7) . . . . ?
Ni2 P2 C63 C68 -114.2(5) . . . . ?
Ni2 O4 C42 N5 0.6(9) . . . . ?
Ni2 O4 C42 C43 -180.0(5) . . . . ?
Ni2 O5 C37 C36 -5.1(10) . . . . ?
Ni2 O5 C37 C38 174.8(5) . . . . ?
Ni2 N4 N5 C42 0.1(7) . . . . ?
Ni2 N4 C35 C36 0.4(11) . . . . ?
P2 Ni2 O4 C42 179.7(5) . . . . ?
P2 Ni2 O5 C37 -173.7(6) . . . . ?
P2 C51 C52 C53 179.6(7) . . . . ?
P2 C51 C56 C55 -179.7(7) . . . . ?
P2 C57 C58 C59 -177.3(7) . . . . ?
P2 C57 C62 C61 176.8(6) . . . . ?
P2 C63 C64 C65 -179.2(7) . . . . ?
P2 C63 C68 C67 177.6(6) . . . . ?
O4 Ni2 N4 N5 0.1(5) . . . . ?
O4 Ni2 N4 C35 178.8(7) . . . . ?
O4 C42 C43 O6 -177.5(8) . . . . ?
O4 C42 C43 C44 5.5(14) . . . . ?
O5 Ni2 N4 N5 176.8(5) . . . . ?
O5 Ni2 N4 C35 -4.5(7) . . . . ?
O5 C37 C38 C39 -178.4(7) . . . . ?
O6 C43 C44 C45 -0.3(14) . . . . ?
N4 Ni2 O4 C42 -0.4(5) . . . . ?
N4 Ni2 O5 C37 6.7(6) . . . . ?
N4 N5 C42 O4 -0.5(10) . . . . ?
N4 N5 C42 C43 -179.9(7) . . . . ?
N4 C35 C36 C37 3.4(12) . . . . ?
N4 C35 C36 C41 -178.0(7) . . . . ?
N5 N4 C35 C36 179.1(6) . . . . ?
N5 C42 C43 O6 1.9(13) . . . . ?
N5 C42 C43 C44 -175.1(10) . . . . ?
N6 C39 C40 C41 -179.1(8) . . . . ?
C35 N4 N5 C42 -178.7(7) . . . . ?
C35 C36 C37 O5 -0.9(11) . . . . ?
C35 C36 C37 C38 179.1(7) . . . . ?
C35 C36 C41 C40 178.6(7) . . . . ?
C36 C37 C38 C39 1.5(11) . . . . ?
C37 C36 C41 C40 -2.7(11) . . . . ?
C37 C38 C39 N6 176.9(8) . . . . ?
C37 C38 C39 C40 -1.4(12) . . . . ?
C38 C39 C40 C41 -0.8(12) . . . . ?
C39 N6 C47 C48 97.4(14) . . . . ?
C39 N6 C49 C50 90.9(10) . . . . ?
C39 C40 C41 C36 2.8(13) . . . . ?
C41 C36 C37 O5 -179.7(6) . . . . ?
C41 C36 C37 C38 0.4(10) . . . . ?
C42 C43 C44 C45 177.0(10) . . . . ?
C43 O6 C46 C45 3.3(18) . . . . ?
C43 C44 C45 C46 2.5(18) . . . . ?
C44 C45 C46 O6 -4(2) . . . . ?
C46 O6 C43 C42 -179.1(10) . . . . ?
C46 O6 C43 C44 -1.7(14) . . . . ?
C47 N6 C39 C38 167.7(9) . . . . ?
C47 N6 C39 C40 -14.1(14) . . . . ?
C47 N6 C49 C50 -85.3(12) . . . . ?
C49 N6 C39 C38 -8.2(13) . . . . ?
C49 N6 C39 C40 170.1(9) . . . . ?
C49 N6 C47 C48 -86.6(13) . . . . ?
C51 P2 C57 C58 -38.7(7) . . . . ?
C51 P2 C57 C62 144.4(5) . . . . ?
C51 P2 C63 C64 -58.1(7) . . . . ?
C51 P2 C63 C68 124.6(6) . . . . ?
C51 C52 C53 C54 0.6(15) . . . . ?
C52 C51 C56 C55 1.1(14) . . . . ?
C52 C53 C54 C55 -0.1(17) . . . . ?
C53 C54 C55 C56 0.0(16) . . . . ?
C54 C55 C56 C51 -0.5(15) . . . . ?
C56 C51 C52 C53 -1.1(13) . . . . ?
C57 P2 C51 C52 -91.8(7) . . . . ?
C57 P2 C51 C56 88.9(8) . . . . ?
C57 P2 C63 C64 -169.1(6) . . . . ?
C57 P2 C63 C68 13.7(6) . . . . ?
C57 C58 C59 C60 2.2(14) . . . . ?
C58 C57 C62 C61 -0.2(11) . . . . ?
C58 C59 C60 C61 -3.5(14) . . . . ?
C59 C60 C61 C62 2.9(14) . . . . ?
C60 C61 C62 C57 -1.1(12) . . . . ?
C62 C57 C58 C59 -0.4(12) . . . . ?
C63 P2 C51 C52 158.8(6) . . . . ?
C63 P2 C51 C56 -20.4(8) . . . . ?
C63 P2 C57 C58 71.3(6) . . . . ?
C63 P2 C57 C62 -105.5(6) . . . . ?
C63 C64 C65 C66 1.9(14) . . . . ?
C64 C63 C68 C67 0.4(11) . . . . ?
C64 C65 C66 C67 -0.2(15) . . . . ?
C65 C66 C67 C68 -1.4(15) . . . . ?
C66 C67 C68 C63 1.3(12) . . . . ?
C68 C63 C64 C65 -2.0(12) . . . . ?
